data_4517672
loop_
_publ_author_name
'Gasperini, Danila'
'King, Andrew K.'
'Coles, Nathan T.'
'Mahon, Mary F.'
'Webster, Ruth L.'

_publ_section_title
;
 Seeking Heteroatom-Rich Compounds: Synthetic and Mechanistic Studies into
 Iron Catalyzed Dehydrocoupling of Silanes
;
_journal_name_full 'ACS Catalysis'
_journal_page_first 6102
_journal_page_last 6112
_journal_paper_doi 10.1021/acscatal.0c01440
_journal_year 2020
_chemical_formula_moiety 'C62 H93 Fe2 N5, C5 H12'
_chemical_formula_sum 'C67 H105 Fe2 N5'
_chemical_formula_weight 1092.25
_space_group_crystal_system monoclinic
_space_group_IT_number 14
_space_group_name_Hall '-P 2ybc'
_space_group_name_H-M_alt 'P 1 21/c 1'
_atom_sites_solution_hydrogens mixed
_atom_sites_solution_primary dual
_audit_creation_date 2020-03-06
_audit_creation_method
;
Olex2 1.2
(compiled 2018.05.29 svn.r3508 for OlexSys, GUI svn.r5506)
;
_cell_angle_alpha 90
_cell_angle_beta 94.3820(10)
_cell_angle_gamma 90
_cell_formula_units_Z 4
_cell_length_a 13.7862(2)
_cell_length_b 21.4855(3)
_cell_length_c 21.9569(3)
_cell_measurement_reflns_used 12310
_cell_measurement_temperature 150.00(10)
_cell_measurement_theta_max 72.6670
_cell_measurement_theta_min 3.8110
_cell_volume 6484.70(16)
_computing_cell_refinement 'CrysAlisPro 1.171.40.67a (Rigaku OD, 2019)'
_computing_data_collection 'CrysAlisPro 1.171.40.67a (Rigaku OD, 2019)'
_computing_data_reduction 'CrysAlisPro 1.171.40.67a (Rigaku OD, 2019)'
_computing_molecular_graphics 'Olex2 (Dolomanov et al., 2009)'
_computing_publication_material 'Olex2 (Dolomanov et al., 2009)'
_computing_structure_refinement 'ShelXL (Sheldrick, 2015)'
_computing_structure_solution 'ShelXT (Sheldrick, 2015)'
_diffrn_ambient_environment N~2~
_diffrn_ambient_temperature 150.00(10)
_diffrn_detector 'CCD plate'
_diffrn_detector_area_resol_mean 8.1150
_diffrn_detector_type EosS2
_diffrn_measured_fraction_theta_full 1.000
_diffrn_measured_fraction_theta_max 0.994
_diffrn_measurement_device 'four-circle diffractometer'
_diffrn_measurement_device_type 'SuperNova, Dual, Cu at home/near, EosS2'
_diffrn_measurement_method '\w scans'
_diffrn_radiation_monochromator mirror
_diffrn_radiation_probe x-ray
_diffrn_radiation_type CuK\a
_diffrn_radiation_wavelength 1.54184
_diffrn_reflns_av_R_equivalents 0.0602
_diffrn_reflns_av_unetI/netI 0.0494
_diffrn_reflns_Laue_measured_fraction_full 1.000
_diffrn_reflns_Laue_measured_fraction_max 0.994
_diffrn_reflns_limit_h_max 15
_diffrn_reflns_limit_h_min -17
_diffrn_reflns_limit_k_max 26
_diffrn_reflns_limit_k_min -26
_diffrn_reflns_limit_l_max 27
_diffrn_reflns_limit_l_min -21
_diffrn_reflns_number 65093
_diffrn_reflns_point_group_measured_fraction_full 1.000
_diffrn_reflns_point_group_measured_fraction_max 0.994
_diffrn_reflns_theta_full 67.684
_diffrn_reflns_theta_max 72.993
_diffrn_reflns_theta_min 3.215
_diffrn_source 'micro-focus sealed X-ray tube'
_diffrn_source_type 'SuperNova (Cu) X-ray Source'
_exptl_absorpt_coefficient_mu 3.883
_exptl_absorpt_correction_T_max 0.74094
_exptl_absorpt_correction_T_min 0.72613
_exptl_absorpt_correction_type sphere
_exptl_absorpt_process_details
;
CrysAlisPro 1.171.40.67a (Rigaku Oxford Diffraction, 2019)
Spherical absorption correction
 using equivalent radius and absorption coefficient.
Empirical absorption correction using spherical harmonics,
 implemented in SCALE3 ABSPACK scaling algorithm.
;
_exptl_crystal_colour 'dark orange'
_exptl_crystal_colour_modifier dark
_exptl_crystal_colour_primary brown
_exptl_crystal_density_diffrn 1.119
_exptl_crystal_description block
_exptl_crystal_F_000 2376
_exptl_crystal_size_max 0.093
_exptl_crystal_size_mid 0.093
_exptl_crystal_size_min 0.058
_exptl_crystal_size_rad 0.082
_refine_diff_density_max 0.407
_refine_diff_density_min -0.298
_refine_diff_density_rms 0.044
_refine_ls_extinction_method none
_refine_ls_goodness_of_fit_ref 1.016
_refine_ls_hydrogen_treatment mixed
_refine_ls_matrix_type full
_refine_ls_number_parameters 783
_refine_ls_number_reflns 12869
_refine_ls_number_restraints 56
_refine_ls_restrained_S_all 1.016
_refine_ls_R_factor_all 0.0571
_refine_ls_R_factor_gt 0.0416
_refine_ls_shift/su_max 0.001
_refine_ls_shift/su_mean 0.000
_refine_ls_structure_factor_coef Fsqd
_refine_ls_weighting_details 'w=1/[\s^2^(Fo^2^)+(0.0544P)^2^+0.4273P] where P=(Fo^2^+2Fc^2^)/3'
_refine_ls_weighting_scheme calc
_refine_ls_wR_factor_gt 0.0971
_refine_ls_wR_factor_ref 0.1039
_reflns_Friedel_coverage 0.000
_reflns_number_gt 10322
_reflns_number_total 12869
_reflns_threshold_expression 'I > 2\s(I)'
_cod_data_source_file cs0c01440_si_001.cif
_cod_data_source_block s20rlw39c
_cod_depositor_comments 'Adding full bibliography for 4517672.cif.'
_cod_database_code 4517672
_shelxl_version_number 2014-3
_shelx_space_group_comment
;
The symmetry employed for this shelxl refinement is uniquely defined
by the following loop, which should always be used as a source of
symmetry information in preference to the above space-group names.
They are only intended as comments.
;
_olex2_refinement_description
;
1. Fixed Uiso
 At 1.2 times of:
  All C(H) groups, All C(H,H) groups
 At 1.5 times of:
  All C(H,H,H) groups
2. Restrained distances
 C61A-C60A \\sim C61-C60
 with sigma of 0.005
 C62-C61 \\sim C62A-C61A
 with sigma of 0.005
 C60A-C59A \\sim C60-C59
 with sigma of 0.005
 N5-C59 \\sim N5A-C59A
 with sigma of 0.005
 C67-C66 \\sim C67A-C66A \\sim C66-C65 \\sim C66A-C65A \\sim C65-C64 \\sim
C65A-C64A \\sim C64-C63 ~
 C64A-C63A
 with sigma of 0.005
3. Uiso/Uaniso restraints and constraints
C67A \\sim C64A \\sim C65A \\sim C66A \\sim C63A: within 2A with sigma of 0.01
and sigma for terminal atoms of 0.005
Uanis(C61) = Uanis(C61A)
4. Others
 Fixed Sof: N5A(0.4) H5A(0.4) C59A(0.4) H59A(0.4) H59B(0.4) C60A(0.4)
 H60A(0.4) H60B(0.4) C61A(0.4) H61A(0.4) H61B(0.4) C62A(0.4) H62A(0.4)
 H62B(0.4) H62C(0.4) C63A(0.4) H63A(0.4) H63B(0.4) H63C(0.4) C64A(0.4)
 H64A(0.4) H64B(0.4) C65A(0.4) H65A(0.4) H65B(0.4) C66A(0.4) H66A(0.4)
 H66B(0.4) C67A(0.4) H67A(0.4) H67B(0.4) H67C(0.4) N5(0.6) H5(0.6) C59(0.6)
 H59C(0.6) H59D(0.6) C61(0.6) H61C(0.6) H61D(0.6) C60(0.6) H60C(0.6) H60D(0.6)
 C62(0.6) H62D(0.6) H62E(0.6) H62F(0.6) C64(0.6) H64C(0.6) H64D(0.6) C65(0.6)
 H65C(0.6) H65D(0.6) C66(0.6) H66C(0.6) H66D(0.6) C67(0.6) H67D(0.6) H67E(0.6)
 H67F(0.6) C63(0.6) H63D(0.6) H63E(0.6) H63F(0.6)
5.a Ternary CH refined with riding coordinates:
 N5A(H5A), C12(H12), C15(H15), C24(H24), C27(H27), C41(H41), C44(H44),
 C53(H53), C56(H56), N5(H5)
5.b Secondary CH2 refined with riding coordinates:
 C59A(H59A,H59B), C60A(H60A,H60B), C61A(H61A,H61B), C64A(H64A,H64B), C65A(H65A,
 H65B), C66A(H66A,H66B), C59(H59C,H59D), C61(H61C,H61D), C60(H60C,H60D),
 C64(H64C,H64D), C65(H65C,H65D), C66(H66C,H66D)
5.c Aromatic/amide H refined with riding coordinates:
 C3(H3), C8(H8), C9(H9), C10(H10), C20(H20), C21(H21), C22(H22), C32(H32),
 C37(H37), C38(H38), C39(H39), C49(H49), C50(H50), C51(H51)
5.d Idealised Me refined as rotating group:
 C1(H1A,H1B,H1C), C5(H5B,H5C,H5D), C13(H13A,H13B,H13C), C14(H14A,H14B,H14C),
 C16(H16A,H16B,H16C), C17(H17A,H17B,H17C), C25(H25A,H25B,H25C), C26(H26A,H26B,
 H26C), C28(H28A,H28B,H28C), C29(H29A,H29B,H29C), C30(H30A,H30B,H30C), C34(H34A,
 H34B,H34C), C42(H42A,H42B,H42C), C43(H43A,H43B,H43C), C45(H45A,H45B,H45C),
 C46(H46A,H46B,H46C), C54(H54A,H54B,H54C), C55(H55A,H55B,H55C), C57(H57A,H57B,
 H57C), C58(H58A,H58B,H58C), C62A(H62A,H62B,H62C), C63A(H63A,H63B,H63C),
 C67A(H67A,H67B,H67C), C62(H62D,H62E,H62F), C67(H67D,H67E,H67F), C63(H63D,H63E,
 H63F)
;

loop_
_space_group_symop_operation_xyz
'x, y, z'
'-x, y+1/2, -z+1/2'
'-x, -y, -z'
'x, -y-1/2, z-1/2'

loop_
_atom_site_label
_atom_site_type_symbol
_atom_site_fract_x
_atom_site_fract_y
_atom_site_fract_z
_atom_site_U_iso_or_equiv
_atom_site_adp_type
_atom_site_occupancy
_atom_site_site_symmetry_order
_atom_site_calc_flag
_atom_site_refinement_flags_posn
_atom_site_refinement_flags_adp
_atom_site_refinement_flags_occupancy
_atom_site_disorder_assembly
_atom_site_disorder_group
Fe1 Fe 0.27897(2) 0.57905(2) 0.17353(2) 0.02383(7) Uani 1 1 d . . . . .
H1 H 0.167(2) 0.6030(15) 0.1835(15) 0.062(9) Uiso 1 1 d . . . . .
Fe2 Fe 0.13986(2) 0.59592(2) 0.25485(2) 0.02325(7) Uani 1 1 d . . . . .
N1 N 0.31019(12) 0.63794(8) 0.10512(7) 0.0277(3) Uani 1 1 d . . . . .
N2 N 0.32105(12) 0.50369(8) 0.12630(7) 0.0268(3) Uani 1 1 d . . . . .
N3 N 0.13628(11) 0.65655(7) 0.32636(7) 0.0237(3) Uani 1 1 d . . . . .
N4 N -0.00734(11) 0.59620(8) 0.24095(7) 0.0269(3) Uani 1 1 d . . . . .
N5A N 0.2645(4) 0.5418(3) 0.2556(2) 0.0336(12) Uani 0.4 1 d D . P A 2
H5A H 0.2442 0.4984 0.2494 0.21(8) Uiso 0.4 1 calc R . P A 2
C1 C 0.3041(3) 0.66510(13) -0.00453(11) 0.0592(8) Uani 1 1 d . . . . .
H1A H 0.2489 0.6572 -0.0328 0.089 Uiso 1 1 calc GR . . . .
H1B H 0.3627 0.6613 -0.0252 0.089 Uiso 1 1 calc GR . . . .
H1C H 0.2996 0.7064 0.0116 0.089 Uiso 1 1 calc GR . . . .
C2 C 0.30575(16) 0.61840(10) 0.04723(9) 0.0339(4) Uani 1 1 d . . . . .
C3 C 0.30487(16) 0.55587(10) 0.02938(8) 0.0337(4) Uani 1 1 d . . . . .
H3 H 0.2917 0.5486 -0.0122 0.040 Uiso 1 1 calc R . . . .
C4 C 0.32117(14) 0.50289(10) 0.06561(9) 0.0297(4) Uani 1 1 d . . . . .
C5 C 0.34175(18) 0.44294(11) 0.03253(10) 0.0407(5) Uani 1 1 d . . . . .
H5B H 0.4071 0.4296 0.0440 0.061 Uiso 1 1 calc GR . . . .
H5C H 0.3343 0.4499 -0.0108 0.061 Uiso 1 1 calc GR . . . .
H5D H 0.2969 0.4114 0.0434 0.061 Uiso 1 1 calc GR . . . .
C6 C 0.33372(16) 0.70241(9) 0.11663(8) 0.0302(4) Uani 1 1 d . . . . .
C7 C 0.43256(17) 0.72028(11) 0.12001(9) 0.0354(4) Uani 1 1 d . . . . .
C8 C 0.45592(18) 0.78250(11) 0.13119(10) 0.0401(5) Uani 1 1 d . . . . .
H8 H 0.5208 0.7948 0.1330 0.048 Uiso 1 1 calc R . . . .
C9 C 0.3850(2) 0.82632(11) 0.13964(10) 0.0428(5) Uani 1 1 d . . . . .
H9 H 0.4021 0.8676 0.1476 0.051 Uiso 1 1 calc R . . . .
C10 C 0.28829(18) 0.80836(10) 0.13616(10) 0.0392(5) Uani 1 1 d . . . . .
H10 H 0.2406 0.8379 0.1420 0.047 Uiso 1 1 calc R . . . .
C11 C 0.26078(16) 0.74660(10) 0.12406(9) 0.0321(4) Uani 1 1 d . . . . .
C12 C 0.51373(18) 0.67406(12) 0.11140(12) 0.0449(5) Uani 1 1 d . . . . .
H12 H 0.4841 0.6331 0.1035 0.054 Uiso 1 1 calc R . . . .
C13 C 0.5830(2) 0.66887(19) 0.16842(17) 0.0760(11) Uani 1 1 d . . . . .
H13A H 0.6128 0.7086 0.1773 0.114 Uiso 1 1 calc GR . . . .
H13B H 0.6325 0.6387 0.1618 0.114 Uiso 1 1 calc GR . . . .
H13C H 0.5476 0.6561 0.2023 0.114 Uiso 1 1 calc GR . . . .
C14 C 0.5699(3) 0.69154(18) 0.05617(19) 0.0908(14) Uani 1 1 d . . . . .
H14A H 0.5266 0.6907 0.0198 0.136 Uiso 1 1 calc GR . . . .
H14B H 0.6217 0.6622 0.0523 0.136 Uiso 1 1 calc GR . . . .
H14C H 0.5967 0.7326 0.0619 0.136 Uiso 1 1 calc GR . . . .
C15 C 0.15299(16) 0.73135(10) 0.11531(10) 0.0367(4) Uani 1 1 d . . . . .
H15 H 0.1461 0.6864 0.1087 0.044 Uiso 1 1 calc R . . . .
C16 C 0.09860(18) 0.74885(11) 0.17104(12) 0.0438(5) Uani 1 1 d . . . . .
H16A H 0.1249 0.7258 0.2059 0.066 Uiso 1 1 calc GR . . . .
H16B H 0.0308 0.7391 0.1632 0.066 Uiso 1 1 calc GR . . . .
H16C H 0.1060 0.7926 0.1789 0.066 Uiso 1 1 calc GR . . . .
C17 C 0.1054(2) 0.76502(16) 0.05888(14) 0.0642(8) Uani 1 1 d . . . . .
H17A H 0.1081 0.8092 0.0655 0.096 Uiso 1 1 calc GR . . . .
H17B H 0.0388 0.7521 0.0521 0.096 Uiso 1 1 calc GR . . . .
H17C H 0.1397 0.7548 0.0238 0.096 Uiso 1 1 calc GR . . . .
C18 C 0.34934(15) 0.44836(10) 0.15968(9) 0.0297(4) Uani 1 1 d . . . . .
C19 C 0.28071(17) 0.40134(10) 0.16738(10) 0.0362(4) Uani 1 1 d . . . . .
C20 C 0.3090(2) 0.34859(11) 0.20146(11) 0.0451(5) Uani 1 1 d . . . . .
H20 H 0.2639 0.3174 0.2071 0.054 Uiso 1 1 calc R . . . .
C21 C 0.4029(2) 0.34220(13) 0.22679(12) 0.0507(6) Uani 1 1 d . . . . .
H21 H 0.4214 0.3065 0.2487 0.061 Uiso 1 1 calc R . . . .
C22 C 0.46960(18) 0.38913(14) 0.21949(11) 0.0502(6) Uani 1 1 d . . . . .
H22 H 0.5327 0.3846 0.2372 0.060 Uiso 1 1 calc R . . . .
C23 C 0.44524(16) 0.44297(12) 0.18637(9) 0.0377(5) Uani 1 1 d . . . . .
C24 C 0.51901(17) 0.49434(14) 0.17943(11) 0.0471(6) Uani 1 1 d . . . . .
H24 H 0.4846 0.5342 0.1802 0.057 Uiso 1 1 calc R . . . .
C25 C 0.6007(2) 0.49527(19) 0.23066(13) 0.0662(9) Uani 1 1 d . . . . .
H25A H 0.5734 0.4918 0.2694 0.099 Uiso 1 1 calc GR . . . .
H25B H 0.6362 0.5336 0.2291 0.099 Uiso 1 1 calc GR . . . .
H25C H 0.6440 0.4609 0.2256 0.099 Uiso 1 1 calc GR . . . .
C26 C 0.5653(2) 0.48979(19) 0.11839(13) 0.0661(9) Uani 1 1 d . . . . .
H26A H 0.5937 0.4493 0.1146 0.099 Uiso 1 1 calc GR . . . .
H26B H 0.6149 0.5210 0.1168 0.099 Uiso 1 1 calc GR . . . .
H26C H 0.5164 0.4962 0.0855 0.099 Uiso 1 1 calc GR . . . .
C27 C 0.17665(19) 0.40683(12) 0.14146(14) 0.0536(7) Uani 1 1 d . . . . .
H27 H 0.1710 0.4443 0.1159 0.064 Uiso 1 1 calc R . . . .
C28 C 0.1100(2) 0.41437(18) 0.1929(2) 0.0787(11) Uani 1 1 d . . . . .
H28A H 0.1153 0.3784 0.2189 0.118 Uiso 1 1 calc GR . . . .
H28B H 0.0440 0.4187 0.1760 0.118 Uiso 1 1 calc GR . . . .
H28C H 0.1286 0.4508 0.2163 0.118 Uiso 1 1 calc GR . . . .
C29 C 0.1446(3) 0.35050(17) 0.10150(16) 0.0785(11) Uani 1 1 d . . . . .
H29A H 0.1887 0.3451 0.0701 0.118 Uiso 1 1 calc GR . . . .
H29B H 0.0801 0.3575 0.0831 0.118 Uiso 1 1 calc GR . . . .
H29C H 0.1449 0.3138 0.1264 0.118 Uiso 1 1 calc GR . . . .
C30 C 0.06958(16) 0.74702(11) 0.37988(11) 0.0416(5) Uani 1 1 d . . . . .
H30A H 0.0228 0.7397 0.4093 0.062 Uiso 1 1 calc GR . . . .
H30B H 0.0566 0.7864 0.3603 0.062 Uiso 1 1 calc GR . . . .
H30C H 0.1338 0.7474 0.4001 0.062 Uiso 1 1 calc GR . . . .
C31 C 0.06257(15) 0.69549(9) 0.33206(9) 0.0297(4) Uani 1 1 d . . . . .
C32 C -0.02627(15) 0.69171(10) 0.29684(10) 0.0333(4) Uani 1 1 d . . . . .
H32 H -0.0673 0.7258 0.2992 0.040 Uiso 1 1 calc R . . . .
C33 C -0.06156(14) 0.64350(10) 0.25859(9) 0.0308(4) Uani 1 1 d . . . . .
C34 C -0.16917(16) 0.64616(13) 0.23911(12) 0.0473(6) Uani 1 1 d . . . . .
H34A H -0.1799 0.6321 0.1976 0.071 Uiso 1 1 calc GR . . . .
H34B H -0.1918 0.6882 0.2421 0.071 Uiso 1 1 calc GR . . . .
H34C H -0.2040 0.6198 0.2652 0.071 Uiso 1 1 calc GR . . . .
C35 C 0.21511(13) 0.65747(8) 0.37311(8) 0.0236(3) Uani 1 1 d . . . . .
C36 C 0.29656(14) 0.69547(9) 0.36681(8) 0.0258(4) Uani 1 1 d . . . . .
C37 C 0.36833(14) 0.69843(10) 0.41496(9) 0.0303(4) Uani 1 1 d . . . . .
H37 H 0.4223 0.7238 0.4116 0.036 Uiso 1 1 calc R . . . .
C38 C 0.36057(16) 0.66416(11) 0.46769(9) 0.0354(4) Uani 1 1 d . . . . .
H38 H 0.4072 0.6682 0.5004 0.042 Uiso 1 1 calc R . . . .
C39 C 0.28320(17) 0.62391(10) 0.47153(9) 0.0354(4) Uani 1 1 d . . . . .
H39 H 0.2800 0.5997 0.5064 0.042 Uiso 1 1 calc R . . . .
C40 C 0.20991(15) 0.61871(9) 0.42455(9) 0.0295(4) Uani 1 1 d . . . . .
C41 C 0.30882(15) 0.73205(10) 0.30857(9) 0.0307(4) Uani 1 1 d . . . . .
H41 H 0.2591 0.7175 0.2776 0.037 Uiso 1 1 calc R . . . .
C42 C 0.2943(3) 0.80131(12) 0.31660(13) 0.0585(8) Uani 1 1 d . . . . .
H42A H 0.2299 0.8089 0.3287 0.088 Uiso 1 1 calc GR . . . .
H42B H 0.3026 0.8222 0.2787 0.088 Uiso 1 1 calc GR . . . .
H42C H 0.3413 0.8167 0.3475 0.088 Uiso 1 1 calc GR . . . .
C43 C 0.40749(19) 0.72039(13) 0.28435(12) 0.0484(6) Uani 1 1 d . . . . .
H43A H 0.4577 0.7360 0.3130 0.073 Uiso 1 1 calc GR . . . .
H43B H 0.4107 0.7413 0.2459 0.073 Uiso 1 1 calc GR . . . .
H43C H 0.4164 0.6765 0.2788 0.073 Uiso 1 1 calc GR . . . .
C44 C 0.12889(17) 0.57073(11) 0.42751(10) 0.0374(5) Uani 1 1 d . . . . .
H44 H 0.1118 0.5571 0.3855 0.045 Uiso 1 1 calc R . . . .
C45 C 0.1613(2) 0.51286(14) 0.46358(14) 0.0594(7) Uani 1 1 d . . . . .
H45A H 0.2210 0.4977 0.4494 0.089 Uiso 1 1 calc GR . . . .
H45B H 0.1121 0.4813 0.4580 0.089 Uiso 1 1 calc GR . . . .
H45C H 0.1711 0.5231 0.5062 0.089 Uiso 1 1 calc GR . . . .
C46 C 0.0365(2) 0.59734(15) 0.45108(15) 0.0587(7) Uani 1 1 d . . . . .
H46A H 0.0502 0.6122 0.4921 0.088 Uiso 1 1 calc GR . . . .
H46B H -0.0123 0.5655 0.4507 0.088 Uiso 1 1 calc GR . . . .
H46C H 0.0133 0.6311 0.4253 0.088 Uiso 1 1 calc GR . . . .
C47 C -0.05685(13) 0.54551(9) 0.20889(9) 0.0287(4) Uani 1 1 d . . . . .
C48 C -0.09406(15) 0.49678(11) 0.24304(10) 0.0349(4) Uani 1 1 d . . . . .
C49 C -0.14158(16) 0.44760(11) 0.21211(11) 0.0406(5) Uani 1 1 d . . . . .
H49 H -0.1659 0.4150 0.2342 0.049 Uiso 1 1 calc R . . . .
C50 C -0.15320(16) 0.44657(11) 0.14871(11) 0.0414(5) Uani 1 1 d . . . . .
H50 H -0.1859 0.4137 0.1286 0.050 Uiso 1 1 calc R . . . .
C51 C -0.11614(16) 0.49445(11) 0.11565(10) 0.0385(5) Uani 1 1 d . . . . .
H51 H -0.1237 0.4933 0.0732 0.046 Uiso 1 1 calc R . . . .
C52 C -0.06753(14) 0.54459(10) 0.14465(9) 0.0314(4) Uani 1 1 d . . . . .
C53 C -0.08336(18) 0.49644(12) 0.31262(11) 0.0442(5) Uani 1 1 d . . . . .
H53 H -0.0526 0.5357 0.3260 0.053 Uiso 1 1 calc R . . . .
C54 C -0.0176(3) 0.44360(15) 0.33704(15) 0.0673(9) Uani 1 1 d . . . . .
H54A H -0.0450 0.4045 0.3234 0.101 Uiso 1 1 calc GR . . . .
H54B H -0.0122 0.4447 0.3809 0.101 Uiso 1 1 calc GR . . . .
H54C H 0.0457 0.4484 0.3222 0.101 Uiso 1 1 calc GR . . . .
C55 C -0.1828(2) 0.4930(2) 0.33958(13) 0.0730(10) Uani 1 1 d . . . . .
H55A H -0.2235 0.5262 0.3233 0.110 Uiso 1 1 calc GR . . . .
H55B H -0.1741 0.4968 0.3832 0.110 Uiso 1 1 calc GR . . . .
H55C H -0.2130 0.4538 0.3291 0.110 Uiso 1 1 calc GR . . . .
C56 C -0.03147(16) 0.59728(11) 0.10596(9) 0.0355(4) Uani 1 1 d . . . . .
H56 H 0.0053 0.6262 0.1334 0.043 Uiso 1 1 calc R . . . .
C57 C 0.0369(2) 0.57373(13) 0.05927(12) 0.0532(7) Uani 1 1 d . . . . .
H57A H 0.0895 0.5509 0.0800 0.080 Uiso 1 1 calc GR . . . .
H57B H 0.0624 0.6085 0.0382 0.080 Uiso 1 1 calc GR . . . .
H57C H 0.0016 0.5470 0.0304 0.080 Uiso 1 1 calc GR . . . .
C58 C -0.1163(2) 0.63337(16) 0.07345(15) 0.0642(8) Uani 1 1 d . . . . .
H58A H -0.1535 0.6060 0.0461 0.096 Uiso 1 1 calc GR . . . .
H58B H -0.0913 0.6672 0.0507 0.096 Uiso 1 1 calc GR . . . .
H58C H -0.1573 0.6495 0.1032 0.096 Uiso 1 1 calc GR . . . .
C59A C 0.3471(4) 0.5426(3) 0.3027(2) 0.0380(12) Uani 0.4 1 d D . P A 2
H59A H 0.3456 0.5812 0.3255 0.046 Uiso 0.4 1 calc R . P A 2
H59B H 0.4075 0.5414 0.2828 0.046 Uiso 0.4 1 calc R . P A 2
C60A C 0.3455(6) 0.4887(3) 0.3468(3) 0.0532(16) Uani 0.4 1 d D . P A 2
H60A H 0.3448 0.4499 0.3242 0.064 Uiso 0.4 1 calc R . P A 2
H60B H 0.2866 0.4907 0.3682 0.064 Uiso 0.4 1 calc R . P A 2
C61A C 0.4336(10) 0.4898(6) 0.3931(4) 0.0605(16) Uani 0.4 1 d D . P A 2
H61A H 0.4922 0.4880 0.3713 0.073 Uiso 0.4 1 calc R . P A 2
H61B H 0.4343 0.5290 0.4151 0.073 Uiso 0.4 1 calc R . P A 2
C62A C 0.4351(9) 0.4370(5) 0.4385(4) 0.105(5) Uani 0.4 1 d D . P A 2
H62A H 0.4392 0.3981 0.4173 0.157 Uiso 0.4 1 calc GR . P A 2
H62B H 0.3766 0.4379 0.4596 0.157 Uiso 0.4 1 calc GR . P A 2
H62C H 0.4905 0.4413 0.4674 0.157 Uiso 0.4 1 calc GR . P A 2
C63A C -0.1997(14) 0.6814(10) 0.6281(9) 0.150(6) Uani 0.4 1 d D U P B 2
H63A H -0.1896 0.7243 0.6391 0.224 Uiso 0.4 1 calc GR . P B 2
H63B H -0.1603 0.6555 0.6558 0.224 Uiso 0.4 1 calc GR . P B 2
H63C H -0.2670 0.6709 0.6305 0.224 Uiso 0.4 1 calc GR . P B 2
C64A C -0.1726(13) 0.6714(13) 0.5658(9) 0.147(6) Uani 0.4 1 d D U P B 2
H64A H -0.1415 0.6310 0.5643 0.177 Uiso 0.4 1 calc R . P B 2
H64B H -0.1243 0.7024 0.5572 0.177 Uiso 0.4 1 calc R . P B 2
C65A C -0.2507(14) 0.6738(13) 0.5166(9) 0.157(6) Uani 0.4 1 d D U P B 2
H65A H -0.2995 0.6447 0.5287 0.189 Uiso 0.4 1 calc R . P B 2
H65B H -0.2792 0.7148 0.5196 0.189 Uiso 0.4 1 calc R . P B 2
C66A C -0.2451(16) 0.6632(14) 0.4510(10) 0.173(6) Uani 0.4 1 d D U P B 2
H66A H -0.2395 0.6188 0.4445 0.208 Uiso 0.4 1 calc R . P B 2
H66B H -0.1856 0.6822 0.4392 0.208 Uiso 0.4 1 calc R . P B 2
C67A C -0.3257(16) 0.6864(13) 0.4096(12) 0.176(6) Uani 0.4 1 d D U P B 2
H67A H -0.3110 0.6798 0.3681 0.264 Uiso 0.4 1 calc GR . P B 2
H67B H -0.3346 0.7301 0.4165 0.264 Uiso 0.4 1 calc GR . P B 2
H67C H -0.3843 0.6645 0.4172 0.264 Uiso 0.4 1 calc GR . P B 2
N5 N 0.2795(2) 0.56906(16) 0.26580(15) 0.0243(7) Uani 0.6 1 d D . P A 1
H5 H 0.3160 0.6045 0.2839 0.040(12) Uiso 0.6 1 calc R . P A 1
C59 C 0.3081(3) 0.51400(17) 0.30386(14) 0.0293(7) Uani 0.6 1 d D . P A 1
H59C H 0.3154 0.4782 0.2777 0.035 Uiso 0.6 1 calc R . P A 1
H59D H 0.2575 0.5048 0.3308 0.035 Uiso 0.6 1 calc R . P A 1
C61 C 0.4400(6) 0.4707(4) 0.3803(3) 0.0605(16) Uani 0.6 1 d D . P A 1
H61C H 0.3912 0.4591 0.4078 0.073 Uiso 0.6 1 calc R . P A 1
H61D H 0.4499 0.4355 0.3538 0.073 Uiso 0.6 1 calc R . P A 1
C60 C 0.4031(3) 0.52610(19) 0.34149(16) 0.0399(9) Uani 0.6 1 d D . P A 1
H60C H 0.3944 0.5613 0.3682 0.048 Uiso 0.6 1 calc R . P A 1
H60D H 0.4523 0.5374 0.3142 0.048 Uiso 0.6 1 calc R . P A 1
C62 C 0.5346(4) 0.4857(3) 0.4172(2) 0.0781(19) Uani 0.6 1 d D . P A 1
H62D H 0.5852 0.4918 0.3901 0.117 Uiso 0.6 1 calc GR . P A 1
H62E H 0.5518 0.4519 0.4445 0.117 Uiso 0.6 1 calc GR . P A 1
H62F H 0.5267 0.5230 0.4404 0.117 Uiso 0.6 1 calc GR . P A 1
C64 C -0.1977(10) 0.6900(8) 0.5181(6) 0.160(6) Uani 0.6 1 d D . P C 1
H64C H -0.1915 0.7344 0.5118 0.192 Uiso 0.6 1 calc R . P C 1
H64D H -0.1382 0.6708 0.5064 0.192 Uiso 0.6 1 calc R . P C 1
C65 C -0.2780(8) 0.6673(9) 0.4765(5) 0.165(6) Uani 0.6 1 d D . P C 1
H65C H -0.3364 0.6886 0.4872 0.198 Uiso 0.6 1 calc R . P C 1
H65D H -0.2867 0.6236 0.4855 0.198 Uiso 0.6 1 calc R . P C 1
C66 C -0.2740(10) 0.6730(8) 0.4102(5) 0.143(5) Uani 0.6 1 d D . P C 1
H66C H -0.2689 0.7167 0.3998 0.172 Uiso 0.6 1 calc R . P C 1
H66D H -0.2157 0.6524 0.3984 0.172 Uiso 0.6 1 calc R . P C 1
C67 C -0.3585(8) 0.6465(7) 0.3750(6) 0.165(6) Uani 0.6 1 d D . P C 1
H67D H -0.3703 0.6690 0.3374 0.248 Uiso 0.6 1 calc GR . P C 1
H67E H -0.4145 0.6495 0.3982 0.248 Uiso 0.6 1 calc GR . P C 1
H67F H -0.3461 0.6035 0.3663 0.248 Uiso 0.6 1 calc GR . P C 1
C63 C -0.2042(14) 0.6792(9) 0.5839(6) 0.196(9) Uani 0.6 1 d D . P C 1
H63D H -0.2531 0.6484 0.5896 0.294 Uiso 0.6 1 calc GR . P C 1
H63E H -0.2212 0.7173 0.6032 0.294 Uiso 0.6 1 calc GR . P C 1
H63F H -0.1425 0.6648 0.6017 0.294 Uiso 0.6 1 calc GR . P C 1

loop_
_atom_site_aniso_label
_atom_site_aniso_U_11
_atom_site_aniso_U_22
_atom_site_aniso_U_33
_atom_site_aniso_U_23
_atom_site_aniso_U_13
_atom_site_aniso_U_12
Fe1 0.02759(14) 0.02464(14) 0.01942(13) 0.00019(10) 0.00273(10) -0.00033(10)
Fe2 0.02063(13) 0.02498(14) 0.02396(14) -0.00414(10) 0.00040(10) 0.00036(10)
N1 0.0333(8) 0.0275(8) 0.0221(7) 0.0004(6) 0.0004(6) -0.0066(6)
N2 0.0276(8) 0.0293(8) 0.0236(7) -0.0026(6) 0.0025(6) 0.0001(6)
N3 0.0231(7) 0.0260(8) 0.0216(7) -0.0029(6) 0.0002(5) 0.0014(6)
N4 0.0234(7) 0.0310(8) 0.0258(7) -0.0013(6) -0.0025(6) -0.0024(6)
N5A 0.038(3) 0.040(3) 0.023(3) 0.003(2) 0.005(2) 0.003(3)
C1 0.108(2) 0.0424(14) 0.0262(11) 0.0039(9) 0.0004(12) -0.0275(15)
C2 0.0416(11) 0.0377(11) 0.0220(9) 0.0013(8) 0.0001(8) -0.0126(9)
C3 0.0423(11) 0.0397(11) 0.0190(8) -0.0028(7) 0.0013(8) -0.0110(9)
C4 0.0291(9) 0.0333(10) 0.0268(9) -0.0058(7) 0.0032(7) -0.0037(7)
C5 0.0519(13) 0.0404(12) 0.0302(10) -0.0108(8) 0.0053(9) -0.0002(10)
C6 0.0410(11) 0.0297(10) 0.0195(8) 0.0022(7) 0.0002(7) -0.0094(8)
C7 0.0419(11) 0.0386(11) 0.0253(9) -0.0009(8) 0.0008(8) -0.0128(9)
C8 0.0466(12) 0.0420(12) 0.0315(10) -0.0004(8) 0.0017(9) -0.0194(10)
C9 0.0631(15) 0.0315(11) 0.0328(10) 0.0003(8) -0.0023(10) -0.0186(10)
C10 0.0538(13) 0.0298(11) 0.0336(10) 0.0044(8) -0.0001(9) -0.0063(9)
C11 0.0411(11) 0.0287(10) 0.0256(9) 0.0058(7) -0.0030(8) -0.0074(8)
C12 0.0387(12) 0.0476(14) 0.0489(13) -0.0119(10) 0.0072(10) -0.0142(10)
C13 0.0377(14) 0.106(3) 0.081(2) -0.035(2) -0.0145(14) 0.0183(16)
C14 0.114(3) 0.073(2) 0.095(3) -0.019(2) 0.069(3) -0.006(2)
C15 0.0395(11) 0.0323(11) 0.0372(11) 0.0067(8) -0.0048(9) -0.0037(8)
C16 0.0424(12) 0.0368(12) 0.0519(13) 0.0020(10) 0.0022(10) 0.0043(9)
C17 0.0596(17) 0.080(2) 0.0496(15) 0.0251(14) -0.0179(13) -0.0117(15)
C18 0.0326(10) 0.0315(10) 0.0253(9) -0.0032(7) 0.0045(7) 0.0101(8)
C19 0.0412(12) 0.0290(10) 0.0377(11) 0.0016(8) -0.0011(9) 0.0031(8)
C20 0.0562(14) 0.0344(12) 0.0446(12) 0.0051(9) 0.0027(10) 0.0091(10)
C21 0.0598(16) 0.0486(14) 0.0444(13) 0.0139(11) 0.0084(11) 0.0279(12)
C22 0.0387(12) 0.0716(18) 0.0407(12) 0.0090(11) 0.0046(10) 0.0272(12)
C23 0.0302(10) 0.0556(14) 0.0277(10) -0.0015(9) 0.0057(8) 0.0144(9)
C24 0.0286(10) 0.0725(18) 0.0406(12) -0.0008(11) 0.0047(9) 0.0027(11)
C25 0.0339(13) 0.116(3) 0.0482(15) -0.0046(16) -0.0012(11) -0.0002(15)
C26 0.0415(14) 0.115(3) 0.0432(14) -0.0046(15) 0.0113(11) -0.0127(15)
C27 0.0449(13) 0.0404(13) 0.0723(18) 0.0238(12) -0.0161(12) -0.0128(10)
C28 0.0375(14) 0.082(2) 0.116(3) 0.001(2) 0.0025(17) 0.0086(15)
C29 0.086(2) 0.077(2) 0.068(2) 0.0169(17) -0.0198(18) -0.041(2)
C30 0.0347(11) 0.0427(12) 0.0462(12) -0.0192(10) -0.0034(9) 0.0089(9)
C31 0.0295(9) 0.0300(10) 0.0291(9) -0.0067(7) -0.0007(7) 0.0034(7)
C32 0.0260(9) 0.0350(11) 0.0384(10) -0.0063(8) -0.0004(8) 0.0094(8)
C33 0.0232(9) 0.0375(11) 0.0312(9) 0.0002(8) -0.0019(7) 0.0023(8)
C34 0.0266(11) 0.0585(15) 0.0551(14) -0.0116(11) -0.0079(10) 0.0069(10)
C35 0.0252(8) 0.0248(9) 0.0203(8) -0.0042(6) -0.0003(6) 0.0036(7)
C36 0.0268(9) 0.0271(9) 0.0232(8) -0.0046(7) -0.0012(7) 0.0032(7)
C37 0.0286(9) 0.0327(10) 0.0291(9) -0.0059(7) -0.0019(7) -0.0011(7)
C38 0.0369(11) 0.0418(12) 0.0256(9) -0.0031(8) -0.0093(8) 0.0025(9)
C39 0.0443(12) 0.0378(11) 0.0234(9) 0.0024(8) -0.0013(8) 0.0023(9)
C40 0.0346(10) 0.0306(10) 0.0234(9) -0.0016(7) 0.0022(7) 0.0007(8)
C41 0.0310(10) 0.0347(11) 0.0257(9) 0.0004(7) -0.0020(7) -0.0055(8)
C42 0.087(2) 0.0378(14) 0.0537(15) 0.0134(11) 0.0242(14) 0.0147(13)
C43 0.0508(14) 0.0503(14) 0.0467(13) 0.0089(11) 0.0202(11) 0.0005(11)
C44 0.0448(12) 0.0403(12) 0.0275(9) 0.0020(8) 0.0051(8) -0.0085(9)
C45 0.0691(18) 0.0520(16) 0.0562(16) 0.0214(13) -0.0014(13) -0.0159(13)
C46 0.0488(15) 0.0627(18) 0.0668(18) -0.0089(14) 0.0195(13) -0.0178(13)
C47 0.0198(8) 0.0338(10) 0.0319(10) -0.0029(7) -0.0028(7) -0.0025(7)
C48 0.0284(9) 0.0400(12) 0.0357(11) 0.0000(8) -0.0007(8) -0.0071(8)
C49 0.0319(11) 0.0406(12) 0.0488(13) 0.0014(9) -0.0007(9) -0.0121(9)
C50 0.0337(11) 0.0403(12) 0.0490(13) -0.0097(9) -0.0040(9) -0.0125(9)
C51 0.0338(10) 0.0457(13) 0.0350(11) -0.0081(9) -0.0039(8) -0.0082(9)
C52 0.0244(9) 0.0372(11) 0.0316(10) -0.0034(8) -0.0038(7) -0.0028(7)
C53 0.0458(13) 0.0506(14) 0.0353(11) 0.0058(9) -0.0032(9) -0.0178(10)
C54 0.084(2) 0.0576(18) 0.0560(16) 0.0143(13) -0.0217(15) -0.0096(16)
C55 0.0648(19) 0.115(3) 0.0403(14) 0.0051(16) 0.0087(13) -0.0249(19)
C56 0.0370(11) 0.0407(11) 0.0277(9) -0.0010(8) -0.0053(8) -0.0081(9)
C57 0.0655(17) 0.0564(16) 0.0395(12) -0.0106(11) 0.0164(12) -0.0206(13)
C58 0.0547(16) 0.072(2) 0.0629(17) 0.0259(15) -0.0160(14) -0.0039(14)
C59A 0.043(3) 0.040(3) 0.031(3) -0.004(2) 0.002(2) 0.009(3)
C60A 0.072(5) 0.052(4) 0.035(3) 0.002(3) 0.001(3) 0.009(4)
C61A 0.072(3) 0.069(6) 0.039(3) 0.006(3) -0.004(3) 0.037(3)
C62A 0.145(11) 0.119(9) 0.050(5) 0.015(5) 0.000(5) 0.082(8)
C63A 0.095(7) 0.119(9) 0.232(17) -0.014(11) -0.012(10) 0.031(7)
C64A 0.086(7) 0.115(9) 0.236(17) -0.014(11) -0.012(9) 0.030(6)
C65A 0.093(8) 0.135(9) 0.241(18) -0.026(11) -0.006(10) 0.048(7)
C66A 0.109(9) 0.155(11) 0.254(18) -0.014(12) 0.002(11) 0.035(8)
C67A 0.112(10) 0.160(11) 0.254(19) -0.013(12) 0.004(12) 0.030(9)
N5 0.0232(14) 0.0289(18) 0.0202(14) 0.0018(14) -0.0018(10) 0.0051(14)
C59 0.0350(19) 0.0306(19) 0.0228(16) 0.0076(13) 0.0043(14) 0.0135(15)
C61 0.072(3) 0.069(6) 0.039(3) 0.006(3) -0.004(3) 0.037(3)
C60 0.044(2) 0.046(2) 0.0286(17) -0.0006(15) -0.0065(15) 0.0218(18)
C62 0.077(4) 0.103(5) 0.050(3) -0.009(3) -0.023(3) 0.048(3)
C64 0.103(9) 0.197(15) 0.177(13) -0.068(12) -0.006(9) -0.042(9)
C65 0.102(9) 0.230(17) 0.167(13) -0.014(13) 0.026(9) 0.066(10)
C66 0.144(12) 0.170(14) 0.121(9) -0.001(9) 0.045(9) -0.003(10)
C67 0.096(8) 0.252(18) 0.149(11) -0.028(11) 0.012(7) 0.057(9)
C63 0.23(2) 0.185(17) 0.178(15) -0.019(15) 0.024(16) 0.111(15)

loop_
_atom_type_symbol
_atom_type_description
_atom_type_scat_dispersion_real
_atom_type_scat_dispersion_imag
_atom_type_scat_source
C C 0.0181 0.0091 'International Tables Vol C Tables 4.2.6.8 and 6.1.1.4'
H H 0.0000 0.0000 'International Tables Vol C Tables 4.2.6.8 and 6.1.1.4'
Fe Fe -1.1336 3.1974 'International Tables Vol C Tables 4.2.6.8 and 6.1.1.4'
N N 0.0311 0.0180 'International Tables Vol C Tables 4.2.6.8 and 6.1.1.4'

loop_
_geom_angle_atom_site_label_1
_geom_angle_atom_site_label_2
_geom_angle_atom_site_label_3
_geom_angle
_geom_angle_site_symmetry_1
_geom_angle_site_symmetry_3
_geom_angle_publ_flag
N1 Fe1 Fe2 126.61(5) . . ?
N1 Fe1 N5 144.58(12) . . ?
N2 Fe1 Fe2 132.76(5) . . ?
N2 Fe1 N1 91.95(7) . . ?
N2 Fe1 N5 116.39(11) . . ?
N5A Fe1 Fe2 48.87(17) . . ?
N5A Fe1 N1 163.20(19) . . ?
N5A Fe1 N2 101.1(2) . . ?
N5 Fe1 Fe2 46.82(9) . . ?
N3 Fe2 Fe1 130.06(4) . . ?
N3 Fe2 N5A 114.83(16) . . ?
N4 Fe2 Fe1 130.06(5) . . ?
N4 Fe2 N3 91.78(6) . . ?
N4 Fe2 N5A 145.23(19) . . ?
N5A Fe2 Fe1 46.43(15) . . ?
N5 Fe2 Fe1 47.76(10) . . ?
N5 Fe2 N3 99.82(11) . . ?
N5 Fe2 N4 163.39(12) . . ?
C2 N1 Fe1 120.67(14) . . ?
C2 N1 C6 117.55(16) . . ?
C6 N1 Fe1 121.72(12) . . ?
C4 N2 Fe1 122.89(14) . . ?
C4 N2 C18 118.62(16) . . ?
C18 N2 Fe1 118.47(12) . . ?
C31 N3 Fe2 122.47(13) . . ?
C31 N3 C35 117.76(15) . . ?
C35 N3 Fe2 119.76(11) . . ?
C33 N4 Fe2 122.27(13) . . ?
C33 N4 C47 117.52(16) . . ?
C47 N4 Fe2 120.16(12) . . ?
Fe1 N5A Fe2 84.7(2) . . ?
C59A N5A Fe1 120.2(4) . . ?
C59A N5A Fe2 126.3(4) . . ?
N1 C2 C1 120.2(2) . . ?
N1 C2 C3 124.55(19) . . ?
C3 C2 C1 115.25(19) . . ?
C4 C3 C2 128.70(18) . . ?
N2 C4 C3 123.12(18) . . ?
N2 C4 C5 120.30(19) . . ?
C3 C4 C5 116.57(18) . . ?
C7 C6 N1 118.29(19) . . ?
C11 C6 N1 121.19(18) . . ?
C11 C6 C7 120.52(19) . . ?
C6 C7 C12 122.2(2) . . ?
C8 C7 C6 118.6(2) . . ?
C8 C7 C12 119.1(2) . . ?
C9 C8 C7 121.5(2) . . ?
C8 C9 C10 119.4(2) . . ?
C9 C10 C11 121.4(2) . . ?
C6 C11 C15 122.86(19) . . ?
C10 C11 C6 118.5(2) . . ?
C10 C11 C15 118.5(2) . . ?
C7 C12 C13 111.6(2) . . ?
C7 C12 C14 111.1(3) . . ?
C13 C12 C14 110.2(3) . . ?
C11 C15 C16 112.34(19) . . ?
C11 C15 C17 110.69(19) . . ?
C16 C15 C17 108.9(2) . . ?
C19 C18 N2 119.91(18) . . ?
C19 C18 C23 120.7(2) . . ?
C23 C18 N2 119.4(2) . . ?
C18 C19 C27 121.96(19) . . ?
C20 C19 C18 119.0(2) . . ?
C20 C19 C27 119.0(2) . . ?
C21 C20 C19 120.9(3) . . ?
C20 C21 C22 119.6(2) . . ?
C21 C22 C23 122.0(2) . . ?
C18 C23 C24 120.9(2) . . ?
C22 C23 C18 117.8(2) . . ?
C22 C23 C24 121.3(2) . . ?
C23 C24 C25 113.4(2) . . ?
C23 C24 C26 111.7(2) . . ?
C25 C24 C26 108.1(2) . . ?
C19 C27 C28 109.9(2) . . ?
C19 C27 C29 112.2(3) . . ?
C28 C27 C29 110.1(3) . . ?
N3 C31 C30 120.89(18) . . ?
N3 C31 C32 123.65(18) . . ?
C32 C31 C30 115.43(18) . . ?
C33 C32 C31 128.66(19) . . ?
N4 C33 C32 124.14(18) . . ?
N4 C33 C34 120.32(19) . . ?
C32 C33 C34 115.51(19) . . ?
C36 C35 N3 120.31(16) . . ?
C36 C35 C40 120.85(17) . . ?
C40 C35 N3 118.83(17) . . ?
C35 C36 C41 121.64(17) . . ?
C37 C36 C35 118.61(18) . . ?
C37 C36 C41 119.74(18) . . ?
C38 C37 C36 121.00(19) . . ?
C39 C38 C37 119.61(19) . . ?
C38 C39 C40 121.70(19) . . ?
C35 C40 C44 121.06(18) . . ?
C39 C40 C35 117.88(19) . . ?
C39 C40 C44 121.01(19) . . ?
C42 C41 C36 112.70(18) . . ?
C42 C41 C43 109.4(2) . . ?
C43 C41 C36 111.66(18) . . ?
C45 C44 C40 112.8(2) . . ?
C45 C44 C46 110.5(2) . . ?
C46 C44 C40 113.3(2) . . ?
C48 C47 N4 118.72(18) . . ?
C52 C47 N4 120.66(18) . . ?
C52 C47 C48 120.62(19) . . ?
C47 C48 C53 121.77(19) . . ?
C49 C48 C47 118.8(2) . . ?
C49 C48 C53 119.4(2) . . ?
C50 C49 C48 121.0(2) . . ?
C51 C50 C49 119.8(2) . . ?
C50 C51 C52 121.3(2) . . ?
C47 C52 C56 122.38(18) . . ?
C51 C52 C47 118.5(2) . . ?
C51 C52 C56 119.04(19) . . ?
C48 C53 C54 111.4(2) . . ?
C48 C53 C55 111.5(2) . . ?
C54 C53 C55 110.6(3) . . ?
C52 C56 C57 111.8(2) . . ?
C52 C56 C58 111.5(2) . . ?
C57 C56 C58 110.0(2) . . ?
N5A C59A C60A 113.1(5) . . ?
C59A C60A C61A 111.5(7) . . ?
C62A C61A C60A 113.5(11) . . ?
C63A C64A C65A 117.3(17) . . ?
C66A C65A C64A 128.9(18) . . ?
C65A C66A C67A 118(2) . . ?
Fe2 N5 Fe1 85.42(12) . . ?
C59 N5 Fe1 128.7(3) . . ?
C59 N5 Fe2 120.5(3) . . ?
N5 C59 C60 110.6(3) . . ?
C62 C61 C60 111.6(7) . . ?
C59 C60 C61 114.0(5) . . ?
C65 C64 C63 117.4(14) . . ?
C64 C65 C66 120.5(13) . . ?
C67 C66 C65 113.7(12) . . ?

loop_
_geom_bond_atom_site_label_1
_geom_bond_atom_site_label_2
_geom_bond_distance
_geom_bond_site_symmetry_2
_geom_bond_publ_flag
Fe1 Fe2 2.7424(4) . ?
Fe1 N1 2.0350(16) . ?
Fe1 N2 2.0313(16) . ?
Fe1 N5A 1.996(5) . ?
Fe1 N5 2.037(3) . ?
Fe2 N3 2.0437(15) . ?
Fe2 N4 2.0290(16) . ?
Fe2 N5A 2.075(6) . ?
Fe2 N5 2.006(3) . ?
N1 C2 1.336(3) . ?
N1 C6 1.441(3) . ?
N2 C4 1.333(3) . ?
N2 C18 1.435(3) . ?
N3 C31 1.330(3) . ?
N3 C35 1.437(2) . ?
N4 C33 1.336(3) . ?
N4 C47 1.440(2) . ?
N5A C59A 1.479(5) . ?
C1 C2 1.515(3) . ?
C2 C3 1.399(3) . ?
C3 C4 1.397(3) . ?
C4 C5 1.516(3) . ?
C6 C7 1.412(3) . ?
C6 C11 1.401(3) . ?
C7 C8 1.393(3) . ?
C7 C12 1.519(4) . ?
C8 C9 1.379(4) . ?
C9 C10 1.385(4) . ?
C10 C11 1.400(3) . ?
C11 C15 1.520(3) . ?
C12 C13 1.520(4) . ?
C12 C14 1.535(4) . ?
C15 C16 1.530(3) . ?
C15 C17 1.538(3) . ?
C18 C19 1.403(3) . ?
C18 C23 1.409(3) . ?
C19 C20 1.397(3) . ?
C19 C27 1.507(3) . ?
C20 C21 1.376(4) . ?
C21 C22 1.382(4) . ?
C22 C23 1.394(3) . ?
C23 C24 1.516(4) . ?
C24 C25 1.530(4) . ?
C24 C26 1.531(3) . ?
C27 C28 1.518(5) . ?
C27 C29 1.540(4) . ?
C30 C31 1.524(3) . ?
C31 C32 1.400(3) . ?
C32 C33 1.397(3) . ?
C33 C34 1.513(3) . ?
C35 C36 1.404(3) . ?
C35 C40 1.409(3) . ?
C36 C37 1.393(3) . ?
C36 C41 1.521(3) . ?
C37 C38 1.383(3) . ?
C38 C39 1.381(3) . ?
C39 C40 1.392(3) . ?
C40 C44 1.525(3) . ?
C41 C42 1.513(3) . ?
C41 C43 1.519(3) . ?
C44 C45 1.523(3) . ?
C44 C46 1.523(4) . ?
C47 C48 1.407(3) . ?
C47 C52 1.407(3) . ?
C48 C49 1.393(3) . ?
C48 C53 1.524(3) . ?
C49 C50 1.389(4) . ?
C50 C51 1.379(3) . ?
C51 C52 1.396(3) . ?
C52 C56 1.521(3) . ?
C53 C54 1.524(4) . ?
C53 C55 1.536(4) . ?
C56 C57 1.531(3) . ?
C56 C58 1.534(3) . ?
C59A C60A 1.509(5) . ?
C60A C61A 1.523(7) . ?
C61A C62A 1.511(10) . ?
C63A C64A 1.463(7) . ?
C64A C65A 1.466(7) . ?
C65A C66A 1.465(7) . ?
C66A C67A 1.467(7) . ?
N5 C59 1.484(4) . ?
C59 C60 1.517(5) . ?
C61 C60 1.528(6) . ?
C61 C62 1.518(9) . ?
C64 C65 1.463(7) . ?
C64 C63 1.472(7) . ?
C65 C66 1.468(7) . ?
C66 C67 1.464(7) . ?
